data_2004170
loop_
_publ_author_name
'Handelsman-Benory, E.'
'Botoshansky, M.'
'Kaftory, M.'

_publ_section_title
;
 4,6-Dimethoxy-3-methyl-1,3,5-triazin-2(3<i>H</i>)-one and
 6-Methoxy-3,5-dimethyl-1,3,5-triazine-2,4(3<i>H</i>,5<i>H</i>)-dione
;
_journal_issue 11
_journal_name_full 'Acta Crystallographica Section C'
_journal_page_first 2421
_journal_page_last 2424
_journal_paper_doi 10.1107/S0108270195007220
_journal_volume 51
_journal_year 1995
_chemical_formula_sum 'C6 H9 N3 O3'
_chemical_formula_weight 171.16
_chemical_name_common III
_chemical_name_systematic
;
6-Methoxy-3,5-dimethyl-tetrahydrotriazine-2,4,-dione
;
_space_group_IT_number 14
_symmetry_cell_setting monoclinic
_symmetry_space_group_name_Hall '-P 2ybc'
_symmetry_space_group_name_H-M 'P 1 21/c 1'
_audit_creation_method SHELXL
_cell_angle_alpha 90.00
_cell_angle_beta 114.41(2)
_cell_angle_gamma 90.00
_cell_formula_units_Z 4
_cell_length_a 8.362(4)
_cell_length_b 14.356(8)
_cell_length_c 7.168(4)
_cell_measurement_reflns_used 24
_cell_measurement_temperature 293(2)
_cell_measurement_theta_max 10.6
_cell_measurement_theta_min 2.6
_cell_volume 783.6(7)
_computing_structure_refinement 'SHELXL-93 (Sheldrick, 1993)'
_computing_structure_solution 'SHELXS-86 (Sheldrick, 1985)'
_diffrn_ambient_temperature 293(2)
_diffrn_measurement_device 'Philips PW-1100 diffractometer'
_diffrn_measurement_method \w/2\q
_diffrn_radiation_monochromator graphite
_diffrn_radiation_source 'fine-focus sealed tube'
_diffrn_radiation_type MoK\a
_diffrn_radiation_wavelength 0.71069
_diffrn_reflns_av_R_equivalents 0.03
_diffrn_reflns_av_sigmaI/netI 0.0708
_diffrn_reflns_limit_h_max 9
_diffrn_reflns_limit_h_min -9
_diffrn_reflns_limit_k_max 15
_diffrn_reflns_limit_k_min 0
_diffrn_reflns_limit_l_max 6
_diffrn_reflns_limit_l_min 0
_diffrn_reflns_number 1304
_diffrn_reflns_theta_max 22.0
_diffrn_reflns_theta_min 2.67
_diffrn_standards_decay_% '9.4 (corrected)'
_diffrn_standards_interval_time 120
_diffrn_standards_number 3
_exptl_absorpt_coefficient_mu 0.118
_exptl_absorpt_correction_type none
_exptl_crystal_colour colourless
_exptl_crystal_density_diffrn 1.450
_exptl_crystal_description pseudo-cube
_exptl_crystal_F_000 360
_exptl_crystal_size_max 0.2
_exptl_crystal_size_mid 0.2
_exptl_crystal_size_min 0.2
_refine_diff_density_max 0.56
_refine_diff_density_min -0.32
_refine_ls_extinction_method none
_refine_ls_goodness_of_fit_all 1.130
_refine_ls_goodness_of_fit_obs 1.241
_refine_ls_hydrogen_treatment isotropic
_refine_ls_matrix_type full
_refine_ls_number_parameters 145
_refine_ls_number_reflns 752
_refine_ls_number_restraints 0
_refine_ls_restrained_S_all 1.130
_refine_ls_restrained_S_obs 1.241
_refine_ls_R_factor_all 0.1071
_refine_ls_R_factor_obs 0.078
_refine_ls_shift/esd_max 0.445
_refine_ls_shift/esd_mean 0.040
_refine_ls_structure_factor_coef Fsqd
_refine_ls_weighting_details 'w = 1/[\s^2^(Fo^2^)+(0.1116P)^2^] where P=(Fo^2^+2Fc^2^)/3'
_refine_ls_weighting_scheme calc
_refine_ls_wR_factor_all 0.1986
_refine_ls_wR_factor_obs 0.167
_reflns_number_observed 752
_reflns_number_total 1191
_reflns_observed_criterion >2\s(I~o~)
_cod_data_source_file na1180.cif
_cod_data_source_block III
_cod_depositor_comments
;
The following automatic conversions were performed:
'_symmetry_cell_setting' value 'Monoclinic' changed to 'monoclinic'
according to '/home/saulius/struct/CIF-dictionaries/cif_core.dic'
dictionary named 'cif_core.dic' version 2.4.1 from 2010-06-29.

Automatic conversion script
Id: cif_fix_enum 1527 2010-12-29 10:47:43Z saulius 

The following automatic conversions were performed:

'_symmetry_cell_setting' value 'Monoclinic' changed to 'monoclinic'
according to /home/saulius/struct/CIF-dictionaries/cif_core.dic
dictionary named 'cif_core.dic' version 2.4.1 from 2010-06-29.

Automatic conversion script
Id: cif_fix_values 1715 2011-07-08 13:25:40Z adriana 

The following automatic conversions were performed:

'_refine_ls_weighting_scheme' value 'calc w =
1/[\s^2^(Fo^2^)+(0.1116P)^2^] where P=(Fo^2^+2Fc^2^)/3' was changed
to 'calc'. New tag '_refine_ls_weighting_details' was created. The
value of the new tag was set to 'w = 1/[\s^2^(Fo^2^)+(0.1116P)^2^]
where P=(Fo^2^+2Fc^2^)/3'.

Automatic conversion script
Id: cif_fix_values 3143 2015-03-26 13:38:13Z robertas 
;
_cod_original_cell_volume 783.5(4)
_cod_original_sg_symbol_H-M 'P 21/c'
_cod_database_code 2004170

loop_
_symmetry_equiv_pos_as_xyz
'x, y, z'
'-x, y+1/2, -z+1/2'
'-x, -y, -z'
'x, -y-1/2, z-1/2'

loop_
_atom_site_aniso_label
_atom_site_aniso_U_11
_atom_site_aniso_U_22
_atom_site_aniso_U_33
_atom_site_aniso_U_12
_atom_site_aniso_U_13
_atom_site_aniso_U_23
O1 0.053(2) 0.104(2) 0.089(2) -0.0049(13) 0.0090(14) -0.012(2)
O2 0.083(2) 0.078(2) 0.068(2) 0.0095(12) 0.0312(13) -0.0107(14)
O3 0.0567(15) 0.080(2) 0.070(2) -0.0014(11) 0.0295(12) -0.0065(13)
N1 0.054(2) 0.056(2) 0.059(2) -0.0046(11) 0.0180(13) -0.0045(12)
N2 0.046(2) 0.056(2) 0.069(2) 0.0026(10) 0.0217(13) 0.0000(12)
N3 0.0450(14) 0.056(2) 0.049(2) -0.0005(10) 0.0154(11) 0.0008(12)
C1 0.049(2) 0.056(2) 0.067(3) -0.0016(13) 0.013(2) -0.002(2)
C2 0.064(2) 0.040(2) 0.058(2) 0.0055(12) 0.026(2) 0.004(2)
C3 0.046(2) 0.050(2) 0.054(2) 0.0027(11) 0.019(2) 0.0046(14)
C4 0.062(3) 0.103(3) 0.107(5) 0.011(3) 0.039(3) -0.009(3)
C5 0.046(2) 0.096(3) 0.076(3) -0.012(2) 0.012(2) -0.014(2)
C6 0.089(3) 0.089(3) 0.076(3) 0.007(3) 0.047(2) -0.009(3)

loop_
_atom_site_label
_atom_site_occupancy
_atom_site_fract_x
_atom_site_fract_y
_atom_site_fract_z
_atom_site_U_iso_or_equiv
_atom_site_thermal_displace_type
_atom_site_calc_flag
_atom_site_type_symbol
O1 1 -0.3178(3) .0850(2) -0.3214(5) .0890(10) Uani d O
O2 1 .0501(4) .2046(2) .2909(4) .0770(10) Uani d O
O3 1 .2725(3) .0742(2) -0.1199(4) .0680(10) Uani d O
N1 1 -.0250(3) .0735(2) -0.2313(4) .0580(10) Uani d N
N2 1 -0.1388(3) .1439(2) -.0138(5) .0570(10) Uani d N
N3 1 .1641(3) .1351(2) .0898(4) .0520(10) Uani d N
C1 1 -0.1678(4) .0991(2) -0.1973(6) .0610(10) Uani d C
C2 1 .0252(4) .1646(2) .1322(6) .0540(10) Uani d C
C3 1 .1283(4) .0934(2) -.0941(5) .0510(10) Uani d C
C4 1 -0.2889(7) .1775(4) .0221(11) .0890(10) Uani d C
C5 1 .3413(5) .1576(4) .2350(8) .0770(10) Uani d C
C6 1 .2480(7) .0376(4) -0.3189(8) .0800(10) Uani d C
H41 1 -0.375(8) .143(4) -.056(8) .113(19) Uiso d H
H42 1 -0.334(11) .244(7) -.047(12) .19(3) Uiso d H
H43 1 -0.260(8) .179(5) .167(11) .14(2) Uiso d H
H51 1 .406(9) .105(4) .258(10) .14(2) Uiso d H
H52 1 .346(7) .203(4) .342(9) .13(2) Uiso d H
H53 1 .396(6) .193(3) .180(7) .086(15) Uiso d H
H61 1 .360(8) .014(4) -0.311(10) .135(19) Uiso d H
H62 1 .199(7) .088(4) -0.411(8) .106(17) Uiso d H
H63 1 .185(6) -.021(3) -0.346(6) .082(13) Uiso d H

loop_
_atom_type_symbol
_atom_type_description
_atom_type_scat_dispersion_real
_atom_type_scat_dispersion_imag
_atom_type_scat_source
O O 0.0106 0.0060 'International Tables Vol C Tables 4.2.6.8 and 6.1.1.4'
N N 0.0061 0.0033 'International Tables Vol C Tables 4.2.6.8 and 6.1.1.4'
C C 0.0033 0.0016 'International Tables Vol C Tables 4.2.6.8 and 6.1.1.4'
H H 0.0000 0.0000 'International Tables Vol C Tables 4.2.6.8 and 6.1.1.4'

loop_
_geom_angle_atom_site_label_1
_geom_angle_atom_site_label_2
_geom_angle_atom_site_label_3
_geom_angle
_geom_angle_publ_flag
C3 O3 C6 116.5(3) y
C3 N1 C1 118.2(3) y
C2 N2 C1 123.4(3) y
C2 N2 C4 117.0(4) y
C1 N2 C4 119.4(4) y
C3 N3 C2 118.6(3) y
C3 N3 C5 122.8(3) y
C2 N3 C5 118.4(3) y
O1 C1 N1 122.5(4) y
O1 C1 N2 119.5(3) y
N1 C1 N2 118.0(3) y
O2 C2 N2 123.3(3) y
O2 C2 N3 121.1(3) y
N2 C2 N3 115.6(3) y
N1 C3 O3 121.7(3) y
N1 C3 N3 126.1(3) y
O3 C3 N3 112.2(3) y
N2 C4 H41 104.(4) ?
N2 C4 H42 112.(4) ?
H41 C4 H42 100.(5) ?
N2 C4 H43 110.(4) ?
H41 C4 H43 119.(6) ?
H42 C4 H43 111.(6) ?
N3 C5 H51 108.(4) ?
N3 C5 H52 114.(3) ?
H51 C5 H52 125.(5) ?
N3 C5 H53 112.(3) ?
H51 C5 H53 100.(5) ?
H52 C5 H53 97.(4) ?
O3 C6 H61 109.(4) ?
O3 C6 H62 104.(3) ?
H61 C6 H62 116.(5) ?
O3 C6 H63 111.(3) ?
H61 C6 H63 98.(4) ?
H62 C6 H63 119.(4) ?

loop_
_geom_bond_atom_site_label_1
_geom_bond_atom_site_label_2
_geom_bond_distance
_geom_bond_publ_flag
O1 C1 1.218(4) y
O2 C2 1.213(4) y
O3 C3 1.323(4) y
O3 C6 1.453(5) y
N1 C3 1.284(4) y
N1 C1 1.365(5) y
N2 C2 1.370(4) y
N2 C1 1.392(5) y
N2 C4 1.464(5) y
N3 C3 1.364(5) y
N3 C2 1.382(4) y
N3 C5 1.452(5) y
C4 H41 0.87(6) ?
C4 H42 1.07(9) ?
C4 H43 0.96(7) ?
C5 H51 0.91(6) ?
C5 H52 1.00(6) ?
C5 H53 0.88(5) ?
C6 H61 0.97(6) ?
C6 H62 0.96(5) ?
C6 H63 0.97(4) ?

loop_
_geom_torsion_atom_site_label_1
_geom_torsion_atom_site_label_2
_geom_torsion_atom_site_label_3
_geom_torsion_atom_site_label_4
_geom_torsion
C3 N1 C1 O1 178.2(3)
C3 N1 C1 N2 -1.2(5)
C2 N2 C1 O1 -178.4(3)
C4 N2 C1 O1 -3.2(5)
C2 N2 C1 N1 1.0(5)
C4 N2 C1 N1 176.2(4)
C1 N2 C2 O2 179.0(3)
C4 N2 C2 O2 3.8(5)
C1 N2 C2 N3 -2.2(4)
C4 N2 C2 N3 -177.5(3)
C3 N3 C2 O2 -177.7(3)
C5 N3 C2 O2 -3.3(5)
C3 N3 C2 N2 3.5(4)
C5 N3 C2 N2 177.9(3)
C1 N1 C3 O3 -177.2(3)
C1 N1 C3 N3 2.8(5)
C6 O3 C3 N1 5.7(5)
C6 O3 C3 N3 -174.4(3)
C2 N3 C3 N1 -4.1(5)
C5 N3 C3 N1 -178.3(4)
C2 N3 C3 O3 175.9(2)
C5 N3 C3 O3 1.7(5)

loop_
_cod_related_entry_id
_cod_related_entry_database
_cod_related_entry_code
1 ChemSpider 10559086
